data_2227901
loop_
_publ_author_name
'Prasath, R.'
'Bhavana, P.'
'Ng, Seik Weng'
'Tiekink, Edward R. T.'

_publ_section_title
;
 <i>N</i>,<i>N</i>'-Bis[(<i>E</i>)-(3-methyl-2-thienyl)methylidene]ethane-1,2-diamine
;
_journal_issue 11
_journal_name_full 'Acta Crystallographica Section E'
_journal_page_first o2884
_journal_paper_doi 10.1107/S1600536810041632
_journal_volume 66
_journal_year 2010
_chemical_formula_iupac 'C14 H16 N2 S2'
_chemical_formula_moiety 'C14 H16 N2 S2'
_chemical_formula_sum 'C14 H16 N2 S2'
_chemical_formula_weight 276.41
_chemical_name_systematic
;
<i>N</i>,<i>N</i>'-Bis[(<i>E</i>)-(3-methyl-2-thienyl)methylidene]ethane-
1,2-diamine
;
_space_group_IT_number 2
_symmetry_cell_setting triclinic
_symmetry_space_group_name_Hall '-P 1'
_symmetry_space_group_name_H-M 'P -1'
_atom_sites_solution_hydrogens geom
_atom_sites_solution_primary direct
_atom_sites_solution_secondary difmap
_audit_creation_method SHELXL-97
_cell_angle_alpha 92.7600(10)
_cell_angle_beta 91.6530(10)
_cell_angle_gamma 106.0660(10)
_cell_formula_units_Z 2
_cell_length_a 8.7610(6)
_cell_length_b 8.9502(6)
_cell_length_c 8.9853(6)
_cell_measurement_reflns_used 4410
_cell_measurement_temperature 100(2)
_cell_measurement_theta_max 28.3
_cell_measurement_theta_min 4.3
_cell_volume 675.61(8)
_computing_cell_refinement 'SAINT (Bruker, 2008)'
_computing_data_collection 'APEX2 (Bruker, 2008)'
_computing_data_reduction 'SAINT (Bruker, 2008)'
_computing_molecular_graphics
;
ORTEP-3 (Farrugia, 1997) and DIAMOND (Brandenburg, 2006)
;
_computing_publication_material 'publCIF (Westrip, 2010)'
_computing_structure_refinement 'SHELXL97 (Sheldrick, 2008)'
_computing_structure_solution 'SHELXS97 (Sheldrick, 2008)'
_diffrn_ambient_temperature 100(2)
_diffrn_measured_fraction_theta_full 0.991
_diffrn_measured_fraction_theta_max 0.991
_diffrn_measurement_device_type 'Bruker SMART APEX diffractometer'
_diffrn_measurement_method '\w scans'
_diffrn_radiation_monochromator graphite
_diffrn_radiation_source 'fine-focus sealed tube'
_diffrn_radiation_type MoK\a
_diffrn_radiation_wavelength 0.71073
_diffrn_reflns_av_R_equivalents 0.019
_diffrn_reflns_av_sigmaI/netI 0.026
_diffrn_reflns_limit_h_max 11
_diffrn_reflns_limit_h_min -11
_diffrn_reflns_limit_k_max 10
_diffrn_reflns_limit_k_min -11
_diffrn_reflns_limit_l_max 11
_diffrn_reflns_limit_l_min -11
_diffrn_reflns_number 6435
_diffrn_reflns_theta_full 27.5
_diffrn_reflns_theta_max 27.5
_diffrn_reflns_theta_min 2.3
_diffrn_standards_number 0
_exptl_absorpt_coefficient_mu 0.377
_exptl_absorpt_correction_T_max 0.862
_exptl_absorpt_correction_T_min 0.797
_exptl_absorpt_correction_type multi-scan
_exptl_absorpt_process_details '(SADABS; Sheldrick, 1996)'
_exptl_crystal_colour colourless
_exptl_crystal_density_diffrn 1.359
_exptl_crystal_density_method 'not measured'
_exptl_crystal_description prism
_exptl_crystal_F_000 292
_exptl_crystal_size_max 0.30
_exptl_crystal_size_mid 0.30
_exptl_crystal_size_min 0.10
_refine_diff_density_max 0.45
_refine_diff_density_min -0.27
_refine_ls_extinction_method none
_refine_ls_goodness_of_fit_ref 1.10
_refine_ls_hydrogen_treatment constr
_refine_ls_matrix_type full
_refine_ls_number_parameters 165
_refine_ls_number_reflns 3089
_refine_ls_number_restraints 0
_refine_ls_restrained_S_all 1.10
_refine_ls_R_factor_all 0.035
_refine_ls_R_factor_gt 0.031
_refine_ls_shift/su_max_lt 0.001
_refine_ls_shift/su_mean 0.000
_refine_ls_structure_factor_coef Fsqd
_refine_ls_weighting_details 'calc w=1/[\s^2^(Fo^2^)+(0.0508P)^2^+0.4238P] where P=(Fo^2^+2Fc^2^)/3'
_refine_ls_weighting_scheme calc
_refine_ls_wR_factor_gt 0.095
_refine_ls_wR_factor_ref 0.100
_reflns_number_gt 2822
_reflns_number_total 3089
_reflns_threshold_expression I>2\s(I)
_cod_data_source_file pk2279.cif
_cod_data_source_block I
_cod_database_code 2227901
_cod_database_fobs_code 2227901

loop_
_symmetry_equiv_pos_as_xyz
'x, y, z'
'-x, -y, -z'

loop_
_atom_site_type_symbol
_atom_site_label
_atom_site_fract_x
_atom_site_fract_y
_atom_site_fract_z
_atom_site_U_iso_or_equiv
_atom_site_adp_type
_atom_site_calc_flag
_atom_site_refinement_flags
_atom_site_occupancy
_atom_site_disorder_assembly
_atom_site_disorder_group
S S1 0.47805(4) 0.72178(4) 0.45069(4) 0.01583(12) Uani d . 1 . .
N N1 0.48699(16) 0.93243(16) 0.19349(14) 0.0171(3) Uani d . 1 . .
C C1 0.47949(19) 1.03494(19) 0.07326(17) 0.0170(3) Uani d . 1 . .
H H1A 0.5554 1.1387 0.0968 0.020 Uiso calc R 1 . .
H H1B 0.3712 1.0483 0.0637 0.020 Uiso calc R 1 . .
C C2 0.59455(18) 0.98652(18) 0.29593(17) 0.0151(3) Uani d . 1 . .
H H2 0.6641 1.0881 0.2890 0.018 Uiso calc R 1 . .
C C3 0.61453(18) 0.89825(18) 0.42300(17) 0.0147(3) Uani d . 1 . .
C C4 0.73245(18) 0.93799(18) 0.53428(17) 0.0157(3) Uani d . 1 . .
C C5 0.7128(2) 0.82044(19) 0.63988(17) 0.0174(3) Uani d . 1 . .
H H5 0.7844 0.8264 0.7228 0.021 Uiso calc R 1 . .
C C6 0.5808(2) 0.69924(19) 0.60906(17) 0.0180(3) Uani d . 1 . .
H H6 0.5493 0.6120 0.6686 0.022 Uiso calc R 1 . .
C C7 0.8608(2) 1.0898(2) 0.5493(2) 0.0223(3) Uani d . 1 . .
H H7A 0.8213 1.1682 0.6035 0.033 Uiso calc R 1 . .
H H7B 0.8913 1.1247 0.4500 0.033 Uiso calc R 1 . .
H H7C 0.9535 1.0756 0.6043 0.033 Uiso calc R 1 . .
S S2 0.08033(5) 0.56857(5) 0.69562(4) 0.01757(12) Uani d . 1 . .
N N2 0.01928(16) 0.80946(15) 0.92178(15) 0.0166(3) Uani d . 1 . .
C C8 -0.0229(2) 0.91842(18) 1.02823(18) 0.0179(3) Uani d . 1 . .
H H8A 0.0328 0.9189 1.1257 0.021 Uiso calc R 1 . .
H H8B -0.1388 0.8846 1.0427 0.021 Uiso calc R 1 . .
C C9 0.09982(18) 0.72358(18) 0.97335(17) 0.0151(3) Uani d . 1 . .
H H9 0.1320 0.7369 1.0761 0.018 Uiso calc R 1 . .
C C10 0.14457(18) 0.60595(17) 0.88127(17) 0.0138(3) Uani d . 1 . .
C C11 0.23606(18) 0.51136(18) 0.92386(17) 0.0147(3) Uani d . 1 . .
C C12 0.25375(19) 0.40900(18) 0.80306(18) 0.0177(3) Uani d . 1 . .
H H12 0.3134 0.3356 0.8116 0.021 Uiso calc R 1 . .
C C13 0.1767(2) 0.42700(19) 0.67441(19) 0.0196(3) Uani d . 1 . .
H H13 0.1764 0.3680 0.5836 0.023 Uiso calc R 1 . .
C C14 0.30760(19) 0.5131(2) 1.07776(18) 0.0191(3) Uani d . 1 . .
H H14A 0.3663 0.6200 1.1108 0.029 Uiso calc R 1 . .
H H14B 0.3803 0.4473 1.0766 0.029 Uiso calc R 1 . .
H H14C 0.2229 0.4731 1.1464 0.029 Uiso calc R 1 . .

loop_
_atom_site_aniso_label
_atom_site_aniso_U_11
_atom_site_aniso_U_22
_atom_site_aniso_U_33
_atom_site_aniso_U_12
_atom_site_aniso_U_13
_atom_site_aniso_U_23
S1 0.0184(2) 0.01340(19) 0.0147(2) 0.00282(14) 0.00089(14) 0.00138(14)
N1 0.0216(7) 0.0169(6) 0.0123(6) 0.0044(5) 0.0017(5) 0.0028(5)
C1 0.0196(7) 0.0176(7) 0.0136(7) 0.0046(6) 0.0003(6) 0.0034(6)
C2 0.0176(7) 0.0133(7) 0.0152(7) 0.0054(6) 0.0039(6) 0.0008(5)
C3 0.0172(7) 0.0130(7) 0.0142(7) 0.0045(6) 0.0029(6) 0.0009(5)
C4 0.0185(7) 0.0146(7) 0.0149(7) 0.0061(6) 0.0014(6) 0.0001(6)
C5 0.0229(8) 0.0178(7) 0.0133(7) 0.0090(6) -0.0003(6) 0.0006(6)
C6 0.0250(8) 0.0171(7) 0.0140(7) 0.0087(6) 0.0034(6) 0.0031(6)
C7 0.0213(8) 0.0178(8) 0.0256(8) 0.0024(6) -0.0047(6) 0.0022(6)
S2 0.0210(2) 0.0169(2) 0.0142(2) 0.00442(15) -0.00034(14) 0.00084(14)
N2 0.0193(6) 0.0113(6) 0.0188(6) 0.0040(5) -0.0001(5) -0.0004(5)
C8 0.0230(8) 0.0132(8) 0.0187(7) 0.0068(6) 0.0021(6) 0.0007(6)
C9 0.0148(7) 0.0129(7) 0.0159(7) 0.0010(5) 0.0007(5) 0.0015(6)
C10 0.0148(7) 0.0115(7) 0.0144(7) 0.0022(5) 0.0018(5) 0.0012(5)
C11 0.0134(7) 0.0138(7) 0.0160(7) 0.0017(5) 0.0032(5) 0.0024(6)
C12 0.0163(7) 0.0141(7) 0.0225(8) 0.0034(6) 0.0059(6) 0.0011(6)
C13 0.0214(8) 0.0158(7) 0.0199(8) 0.0026(6) 0.0061(6) -0.0026(6)
C14 0.0171(7) 0.0228(8) 0.0186(8) 0.0069(6) -0.0005(6) 0.0034(6)

loop_
_atom_type_symbol
_atom_type_description
_atom_type_scat_dispersion_real
_atom_type_scat_dispersion_imag
_atom_type_scat_source
C C 0.0033 0.0016 'International Tables Vol C Tables 4.2.6.8 and 6.1.1.4'
H H 0.0000 0.0000 'International Tables Vol C Tables 4.2.6.8 and 6.1.1.4'
N N 0.0061 0.0033 'International Tables Vol C Tables 4.2.6.8 and 6.1.1.4'
S S 0.1246 0.1234 'International Tables Vol C Tables 4.2.6.8 and 6.1.1.4'

loop_
_geom_angle_atom_site_label_1
_geom_angle_atom_site_label_2
_geom_angle_atom_site_label_3
_geom_angle_site_symmetry_1
_geom_angle_site_symmetry_3
_geom_angle
_geom_angle_publ_flag
C6 S1 C3 . . 91.47(8) ?
C2 N1 C1 . . 116.35(13) ?
N1 C1 C1 . 2_675 109.83(16) ?
N1 C1 H1A . . 109.7 ?
C1 C1 H1A 2_675 . 109.7 ?
N1 C1 H1B . . 109.7 ?
C1 C1 H1B 2_675 . 109.7 ?
H1A C1 H1B . . 108.2 ?
N1 C2 C3 . . 122.28(14) ?
N1 C2 H2 . . 118.9 ?
C3 C2 H2 . . 118.9 ?
C4 C3 C2 . . 127.93(14) ?
C4 C3 S1 . . 111.67(12) ?
C2 C3 S1 . . 120.39(12) ?
C3 C4 C5 . . 111.63(14) ?
C3 C4 C7 . . 124.67(14) ?
C5 C4 C7 . . 123.60(14) ?
C6 C5 C4 . . 112.87(14) ?
C6 C5 H5 . . 123.6 ?
C4 C5 H5 . . 123.6 ?
C5 C6 S1 . . 112.33(12) ?
C5 C6 H6 . . 123.8 ?
S1 C6 H6 . . 123.8 ?
C4 C7 H7A . . 109.5 ?
C4 C7 H7B . . 109.5 ?
H7A C7 H7B . . 109.5 ?
C4 C7 H7C . . 109.5 ?
H7A C7 H7C . . 109.5 ?
H7B C7 H7C . . 109.5 ?
C13 S2 C10 . . 91.55(8) ?
C9 N2 C8 . . 116.78(14) ?
N2 C8 C8 . 2_577 110.34(17) ?
N2 C8 H8A . . 109.6 ?
C8 C8 H8A 2_577 . 109.6 ?
N2 C8 H8B . . 109.6 ?
C8 C8 H8B 2_577 . 109.6 ?
H8A C8 H8B . . 108.1 ?
N2 C9 C10 . . 122.61(14) ?
N2 C9 H9 . . 118.7 ?
C10 C9 H9 . . 118.7 ?
C11 C10 C9 . . 127.42(14) ?
C11 C10 S2 . . 111.68(12) ?
C9 C10 S2 . . 120.89(11) ?
C10 C11 C12 . . 111.52(14) ?
C10 C11 C14 . . 124.84(14) ?
C12 C11 C14 . . 123.64(14) ?
C13 C12 C11 . . 113.24(14) ?
C13 C12 H12 . . 123.4 ?
C11 C12 H12 . . 123.4 ?
C12 C13 S2 . . 112.00(12) ?
C12 C13 H13 . . 124.0 ?
S2 C13 H13 . . 124.0 ?
C11 C14 H14A . . 109.5 ?
C11 C14 H14B . . 109.5 ?
H14A C14 H14B . . 109.5 ?
C11 C14 H14C . . 109.5 ?
H14A C14 H14C . . 109.5 ?
H14B C14 H14C . . 109.5 ?

loop_
_geom_bond_atom_site_label_1
_geom_bond_atom_site_label_2
_geom_bond_site_symmetry_2
_geom_bond_distance
_geom_bond_publ_flag
S1 C6 . 1.7119(16) ?
S1 C3 . 1.7309(16) ?
N1 C2 . 1.274(2) ?
N1 C1 . 1.4621(19) ?
C1 C1 2_675 1.525(3) ?
C1 H1A . 0.9900 ?
C1 H1B . 0.9900 ?
C2 C3 . 1.453(2) ?
C2 H2 . 0.9500 ?
C3 C4 . 1.377(2) ?
C4 C5 . 1.429(2) ?
C4 C7 . 1.502(2) ?
C5 C6 . 1.360(2) ?
C5 H5 . 0.9500 ?
C6 H6 . 0.9500 ?
C7 H7A . 0.9800 ?
C7 H7B . 0.9800 ?
C7 H7C . 0.9800 ?
S2 C13 . 1.7125(17) ?
S2 C10 . 1.7318(16) ?
N2 C9 . 1.272(2) ?
N2 C8 . 1.460(2) ?
C8 C8 2_577 1.520(3) ?
C8 H8A . 0.9900 ?
C8 H8B . 0.9900 ?
C9 C10 . 1.453(2) ?
C9 H9 . 0.9500 ?
C10 C11 . 1.377(2) ?
C11 C12 . 1.426(2) ?
C11 C14 . 1.499(2) ?
C12 C13 . 1.361(2) ?
C12 H12 . 0.9500 ?
C13 H13 . 0.9500 ?
C14 H14A . 0.9800 ?
C14 H14B . 0.9800 ?
C14 H14C . 0.9800 ?

loop_
_geom_hbond_atom_site_label_D
_geom_hbond_atom_site_label_H
_geom_hbond_atom_site_label_A
_geom_hbond_site_symmetry_A
_geom_hbond_distance_DH
_geom_hbond_distance_HA
_geom_hbond_distance_DA
_geom_hbond_angle_DHA
C13 H13 Cg1 2_666 0.95 2.89 3.6179(19) 134

loop_
_geom_torsion_atom_site_label_1
_geom_torsion_atom_site_label_2
_geom_torsion_atom_site_label_3
_geom_torsion_atom_site_label_4
_geom_torsion_site_symmetry_1
_geom_torsion_site_symmetry_2
_geom_torsion_site_symmetry_3
_geom_torsion_site_symmetry_4
_geom_torsion
_geom_torsion_publ_flag
C2 N1 C1 C1 . . . 2_675 114.66(18) ?
C1 N1 C2 C3 . . . . 179.26(14) ?
N1 C2 C3 C4 . . . . 174.57(16) ?
N1 C2 C3 S1 . . . . -6.9(2) ?
C6 S1 C3 C4 . . . . -1.13(13) ?
C6 S1 C3 C2 . . . . -179.90(13) ?
C2 C3 C4 C5 . . . . -179.55(15) ?
S1 C3 C4 C5 . . . . 1.80(17) ?
C2 C3 C4 C7 . . . . 3.9(3) ?
S1 C3 C4 C7 . . . . -174.74(13) ?
C3 C4 C5 C6 . . . . -1.7(2) ?
C7 C4 C5 C6 . . . . 174.86(15) ?
C4 C5 C6 S1 . . . . 0.86(18) ?
C3 S1 C6 C5 . . . . 0.14(13) ?
C9 N2 C8 C8 . . . 2_577 128.94(18) ?
C8 N2 C9 C10 . . . . 177.52(14) ?
N2 C9 C10 C11 . . . . 177.29(16) ?
N2 C9 C10 S2 . . . . -3.6(2) ?
C13 S2 C10 C11 . . . . -0.31(12) ?
C13 S2 C10 C9 . . . . -179.53(13) ?
C9 C10 C11 C12 . . . . 179.52(15) ?
S2 C10 C11 C12 . . . . 0.36(17) ?
C9 C10 C11 C14 . . . . 0.1(3) ?
S2 C10 C11 C14 . . . . -179.05(12) ?
C10 C11 C12 C13 . . . . -0.2(2) ?
C14 C11 C12 C13 . . . . 179.18(14) ?
C11 C12 C13 S2 . . . . 0.01(18) ?
C10 S2 C13 C12 . . . . 0.17(13) ?
